data_7100561
loop_
_publ_author_name
'Jonathan Steed'
'Lucas Applegarth'
'Nigel Clark'
'Andres E. Goeta'
'Judith A.K. Howard'
'Andrew D.M. Parker'
'Ivana Radosavljevic-Evans'
'Christine Richardson'

_publ_section_title
;
Modular Nanometer-Scale Structuring of Gel Fibres by
Sequential Self-Organization
;
_journal_name_full 'Chemical Communications'
_journal_paper_doi 10.1039/b511259a
_journal_year 2005
_chemical_formula_sum 'C36 H56 Co N14 O16'
_chemical_formula_weight 999.88
_space_group_IT_number 2
_symmetry_cell_setting triclinic
_symmetry_space_group_name_Hall '-P 1'
_symmetry_space_group_name_H-M 'P -1'
_cell_angle_alpha 74.1670(10)
_cell_angle_beta 71.2920(10)
_cell_angle_gamma 80.3580(10)
_cell_formula_units_Z 1
_cell_length_a 9.3380(6)
_cell_length_b 11.3324(7)
_cell_length_c 11.4099(7)
_cell_measurement_temperature 120(2)
_cell_volume 1095.99(12)
_diffrn_ambient_temperature 120(2)
_exptl_crystal_density_diffrn 1.515
_cod_database_code 7100561

loop_
_symmetry_equiv_pos_as_xyz
'x, y, z'
'-x, -y, -z'

loop_
_atom_site_label
_atom_site_type_symbol
_atom_site_fract_x
_atom_site_fract_y
_atom_site_fract_z
_atom_site_U_iso_or_equiv
_atom_site_adp_type
_atom_site_occupancy
_atom_site_symmetry_multiplicity
_atom_site_calc_flag
_atom_site_refinement_flags
_atom_site_disorder_assembly
_atom_site_disorder_group
Co1 Co 0.0000 0.0000 0.0000 0.01190(7) Uani 1 2 d S . .
O1 O -0.68800(12) 0.33540(10) 0.22651(10) 0.0176(2) Uani 1 1 d . . .
N1 N -0.21420(13) 0.11517(11) -0.00445(11) 0.0147(2) Uani 1 1 d . . .
C1 C -0.30929(16) 0.08600(14) -0.05701(14) 0.0170(3) Uani 1 1 d . . .
H1 H -0.2788 0.0189 -0.0972 0.020 Uiso 1 1 calc R . .
O2 O -1.07569(13) 0.96151(11) 0.40768(10) 0.0217(2) Uani 1 1 d . . .
N2 N -0.43818(13) 0.37210(12) 0.12565(12) 0.0166(2) Uani 1 1 d . . .
C2 C -0.45034(17) 0.14990(14) -0.05500(14) 0.0178(3) Uani 1 1 d . . .
H2 H -0.5136 0.1274 -0.0945 0.021 Uiso 1 1 calc R . .
O3 O 0.00542(13) 0.06820(11) 0.15427(11) 0.0187(2) Uani 1 1 d . . .
N3 N -0.58398(14) 0.48029(12) 0.27097(12) 0.0163(2) Uani 1 1 d . . .
C3 C -0.49832(16) 0.24689(14) 0.00511(14) 0.0163(3) Uani 1 1 d . . .
H3 H -0.5941 0.2920 0.0071 0.020 Uiso 1 1 calc R . .
O4 O 0.12783(13) 0.13728(11) -0.12136(11) 0.0190(2) Uani 1 1 d . . .
N4 N -1.04929(15) 0.77857(12) 0.54605(13) 0.0195(3) Uani 1 1 d . . .
C4 C -0.40195(16) 0.27610(13) 0.06233(13) 0.0145(3) Uani 1 1 d . . .
O5 O -0.17803(14) 0.45566(11) 0.14381(14) 0.0286(3) Uani 1 1 d . . .
N5 N -1.25462(14) 0.91423(12) 0.60203(12) 0.0174(2) Uani 1 1 d . . .
C5 C -0.26099(16) 0.20903(13) 0.05381(14) 0.0151(3) Uani 1 1 d . . .
H5 H -0.1946 0.2307 0.0911 0.018 Uiso 1 1 calc R . .
O6 O -0.31330(13) 0.61806(12) 0.19797(13) 0.0273(3) Uani 1 1 d . . .
N6 N -1.60633(15) 1.10502(13) 0.69422(13) 0.0209(3) Uani 1 1 d . . .
C6 C -0.57835(16) 0.39410(13) 0.20857(13) 0.0143(3) Uani 1 1 d . . .
O7 O -0.06813(13) 0.60608(11) 0.15148(13) 0.0254(3) Uani 1 1 d . . .
N7 N -0.18651(15) 0.56106(12) 0.16437(13) 0.0189(3) Uani 1 1 d . . .
C7 C -0.72547(15) 0.52518(13) 0.35422(13) 0.0148(3) Uani 1 1 d . . .
H7 H -0.7909 0.4553 0.3981 0.018 Uiso 1 1 calc R . .
O8 O 0.08810(17) 0.29559(13) 0.13071(16) 0.0350(3) Uani 1 1 d . . .
C8 C -0.81059(16) 0.62712(14) 0.27728(14) 0.0169(3) Uani 1 1 d . . .
H8A H -0.8406 0.5931 0.2183 0.020 Uiso 1 1 calc R . .
H8B H -0.7421 0.6923 0.2256 0.020 Uiso 1 1 calc R . .
C9 C -0.95189(16) 0.68372(14) 0.36203(14) 0.0172(3) Uani 1 1 d . . .
H9A H -1.0259 0.6211 0.4063 0.021 Uiso 1 1 calc R . .
H9B H -0.9997 0.7528 0.3087 0.021 Uiso 1 1 calc R . .
C10 C -0.91284(16) 0.73084(14) 0.46046(13) 0.0160(3) Uani 1 1 d . . .
H10 H -0.8447 0.7987 0.4149 0.019 Uiso 1 1 calc R . .
C11 C -0.83068(17) 0.62829(14) 0.53901(14) 0.0185(3) Uani 1 1 d . . .
H11A H -0.9003 0.5638 0.5900 0.022 Uiso 1 1 calc R . .
H11B H -0.8012 0.6619 0.5986 0.022 Uiso 1 1 calc R . .
C12 C -0.68894(17) 0.57101(15) 0.45447(15) 0.0192(3) Uani 1 1 d . . .
H12A H -0.6141 0.6330 0.4116 0.023 Uiso 1 1 calc R . .
H12B H -0.6425 0.5013 0.5082 0.023 Uiso 1 1 calc R . .
C13 C -1.12195(16) 0.88919(14) 0.51042(13) 0.0155(3) Uani 1 1 d . . .
C14 C -1.36262(16) 1.01388(14) 0.58877(14) 0.0155(3) Uani 1 1 d . . .
C15 C -1.35371(17) 1.10936(15) 0.48060(15) 0.0195(3) Uani 1 1 d . . .
H15 H -1.2681 1.1119 0.4075 0.023 Uiso 1 1 calc R . .
C16 C -1.47325(18) 1.20101(15) 0.48228(15) 0.0217(3) Uani 1 1 d . . .
H16 H -1.4698 1.2673 0.4097 0.026 Uiso 1 1 calc R . .
C17 C -1.59698(18) 1.19574(15) 0.58929(16) 0.0217(3) Uani 1 1 d . . .
H17 H -1.6781 1.2586 0.5883 0.026 Uiso 1 1 calc R . .
C18 C -1.49194(17) 1.01703(14) 0.69293(14) 0.0188(3) Uani 1 1 d . . .
H18 H -1.4986 0.9524 0.7673 0.023 Uiso 1 1 calc R . .
H3N H -0.5132 0.5199 0.2537 0.019(5) Uiso 1 1 d R . .
H2N H -0.3668 0.4023 0.1311 0.022(5) Uiso 1 1 d R . .
H5N H -1.2821 0.8522 0.6687 0.026(5) Uiso 1 1 d R . .
H31 H -0.018(3) 0.033(2) 0.225(2) 0.030(6) Uiso 1 1 d . . .
H32 H 0.039(3) 0.143(2) 0.151(2) 0.032(6) Uiso 1 1 d . . .
H41 H 0.108(3) 0.206(2) -0.122(2) 0.037(7) Uiso 1 1 d . . .
H42 H 0.209(3) 0.128(2) -0.176(3) 0.045(7) Uiso 1 1 d . . .
H81 H 0.022(4) 0.360(3) 0.123(3) 0.064(9) Uiso 1 1 d . . .
H82 H 0.158(3) 0.318(3) 0.149(3) 0.051(8) Uiso 1 1 d . . .
H4N H -1.088(3) 0.735(2) 0.611(2) 0.038(7) Uiso 1 1 d . . .

loop_
_atom_site_aniso_label
_atom_site_aniso_U_11
_atom_site_aniso_U_22
_atom_site_aniso_U_33
_atom_site_aniso_U_23
_atom_site_aniso_U_13
_atom_site_aniso_U_12
Co1 0.01236(12) 0.01021(13) 0.01241(12) -0.00329(9) -0.00221(9) -0.00073(9)
O1 0.0161(5) 0.0163(5) 0.0211(5) -0.0050(4) -0.0048(4) -0.0034(4)
N1 0.0151(5) 0.0125(5) 0.0159(5) -0.0034(4) -0.0037(4) -0.0010(4)
C1 0.0175(6) 0.0151(7) 0.0189(6) -0.0062(5) -0.0039(5) -0.0017(5)
O2 0.0222(5) 0.0211(6) 0.0152(5) -0.0006(4) -0.0004(4) 0.0001(4)
N2 0.0123(5) 0.0163(6) 0.0233(6) -0.0098(5) -0.0039(5) -0.0004(4)
C2 0.0176(6) 0.0186(7) 0.0194(7) -0.0055(5) -0.0065(5) -0.0033(5)
O3 0.0256(5) 0.0164(5) 0.0137(5) -0.0035(4) -0.0044(4) -0.0033(4)
N3 0.0130(5) 0.0150(6) 0.0216(6) -0.0082(5) -0.0026(4) -0.0013(4)
C3 0.0142(6) 0.0170(7) 0.0174(6) -0.0036(5) -0.0050(5) -0.0007(5)
O4 0.0173(5) 0.0134(5) 0.0208(5) -0.0036(4) 0.0014(4) -0.0013(4)
N4 0.0206(6) 0.0154(6) 0.0155(6) -0.0024(5) 0.0019(5) 0.0010(5)
C4 0.0148(6) 0.0120(6) 0.0163(6) -0.0040(5) -0.0034(5) -0.0009(5)
O5 0.0242(6) 0.0217(6) 0.0477(8) -0.0160(6) -0.0152(5) -0.0003(5)
N5 0.0170(6) 0.0150(6) 0.0150(5) -0.0010(4) -0.0003(4) 0.0000(4)
C5 0.0147(6) 0.0140(6) 0.0178(6) -0.0049(5) -0.0056(5) -0.0007(5)
O6 0.0186(5) 0.0240(6) 0.0396(7) -0.0118(5) -0.0063(5) 0.0005(4)
N6 0.0179(6) 0.0201(6) 0.0235(6) -0.0078(5) -0.0028(5) -0.0002(5)
C6 0.0143(6) 0.0120(6) 0.0157(6) -0.0018(5) -0.0058(5) 0.0014(5)
O7 0.0202(5) 0.0228(6) 0.0392(7) -0.0092(5) -0.0142(5) -0.0035(4)
N7 0.0208(6) 0.0177(6) 0.0209(6) -0.0037(5) -0.0104(5) -0.0019(5)
C7 0.0128(6) 0.0144(6) 0.0158(6) -0.0055(5) -0.0015(5) 0.0000(5)
O8 0.0319(7) 0.0217(7) 0.0607(10) -0.0102(6) -0.0270(7) 0.0000(5)
C8 0.0149(6) 0.0205(7) 0.0148(6) -0.0063(5) -0.0037(5) 0.0021(5)
C9 0.0143(6) 0.0200(7) 0.0173(6) -0.0064(5) -0.0042(5) 0.0017(5)
C10 0.0154(6) 0.0157(7) 0.0147(6) -0.0041(5) -0.0013(5) 0.0000(5)
C11 0.0213(7) 0.0188(7) 0.0158(6) -0.0058(5) -0.0060(5) 0.0017(5)
C12 0.0182(6) 0.0216(7) 0.0201(7) -0.0093(6) -0.0082(5) 0.0043(5)
C13 0.0154(6) 0.0165(7) 0.0155(6) -0.0060(5) -0.0039(5) -0.0013(5)
C14 0.0154(6) 0.0155(7) 0.0172(6) -0.0064(5) -0.0047(5) -0.0017(5)
C15 0.0197(7) 0.0197(7) 0.0181(7) -0.0042(6) -0.0045(5) -0.0014(5)
C16 0.0235(7) 0.0206(7) 0.0203(7) -0.0026(6) -0.0087(6) 0.0005(6)
C17 0.0187(7) 0.0205(7) 0.0277(8) -0.0088(6) -0.0082(6) 0.0016(5)
C18 0.0200(7) 0.0164(7) 0.0177(6) -0.0046(5) -0.0024(5) -0.0010(5)

loop_
_geom_bond_atom_site_label_1
_geom_bond_atom_site_label_2
_geom_bond_distance
_geom_bond_site_symmetry_2
_geom_bond_publ_flag
Co1 O4 2.0369(11) 2 ?
Co1 O4 2.0369(11) . ?
Co1 O3 2.1238(11) . ?
Co1 O3 2.1238(11) 2 ?
Co1 N1 2.2048(12) . ?
Co1 N1 2.2048(12) 2 ?
O1 C6 1.2459(17) . ?
N1 C1 1.3437(19) . ?
N1 C5 1.3445(18) . ?
C1 C2 1.389(2) . ?
O2 C13 1.2255(18) . ?
N2 C6 1.3767(17) . ?
N2 C4 1.4032(18) . ?
C2 C3 1.389(2) . ?
N3 C6 1.3424(18) . ?
N3 C7 1.4629(17) . ?
C3 C4 1.393(2) . ?
N4 C13 1.3458(19) . ?
N4 C10 1.4591(18) . ?
C4 C5 1.3939(19) . ?
O5 N7 1.2638(17) . ?
N5 C13 1.3860(18) . ?
N5 C14 1.3923(19) . ?
O6 N7 1.2464(17) . ?
N6 C18 1.333(2) . ?
N6 C17 1.338(2) . ?
O7 N7 1.2440(17) . ?
C7 C8 1.524(2) . ?
C7 C12 1.526(2) . ?
C8 C9 1.5245(19) . ?
C9 C10 1.528(2) . ?
C10 C11 1.522(2) . ?
C11 C12 1.529(2) . ?
C14 C15 1.392(2) . ?
C14 C18 1.4000(19) . ?
C15 C16 1.391(2) . ?
C16 C17 1.381(2) . ?
